data_7719288
loop_
_publ_author_name
'Ie, Thomas S.'
'Nathan, Siddhartha S.'
'Rondinelli, James M.'
'Kanatzidis, Mercouri G.'

_publ_section_title
;
 Mixed-anion chalcogenide-halide semiconductors
 A<sub>2</sub>BaTaS<sub>4</sub>Cl (A = K, Rb, Cs) and
 K<sub>2</sub>BaNbS<sub>4</sub>Cl.
;
_journal_issue 36
_journal_name_full 'Dalton transactions (Cambridge, England : 2003)'
_journal_page_first 13588
_journal_page_last 13597
_journal_paper_doi 10.1039/d5dt01676b
_journal_volume 54
_journal_year 2025
_chemical_formula_moiety 'Ba Cl Rb2 S4 Ta'
_chemical_formula_sum 'Ba Cl Rb2 S4 Ta'
_chemical_formula_weight 652.92
_space_group_crystal_system tetragonal
_space_group_IT_number 140
_space_group_name_Hall '-I 4 2c'
_space_group_name_H-M_alt 'I 4/m c m'
_audit_creation_date 2024-12-16
_audit_creation_method
;
Olex2 1.5
(compiled 2024.02.16 svn.r378c4104 for OlexSys, GUI svn.r6928)
;
_audit_update_record
;
2025-07-13 deposited with the CCDC.	2025-08-15 downloaded from the CCDC.
;
_cell_angle_alpha 90
_cell_angle_beta 90
_cell_angle_gamma 90
_cell_formula_units_Z 4
_cell_length_a 8.7216(2)
_cell_length_b 8.7216(2)
_cell_length_c 14.1546(6)
_cell_measurement_reflns_used 3239
_cell_measurement_temperature 275(1)
_cell_measurement_theta_max 33.6480
_cell_measurement_theta_min 2.8700
_cell_volume 1076.69(6)
_computing_cell_refinement 'CrysAlisPro 1.171.43.70a (Rigaku OD, 2023)'
_computing_data_collection 'CrysAlisPro system (CCD 43.136a 64-bit (release 23-08-2024))'
_computing_data_reduction 'CrysAlisPro 1.171.43.70a (Rigaku OD, 2023)'
_computing_molecular_graphics 'Olex2 1.5 (Dolomanov et al., 2009)'
_computing_publication_material 'Olex2 1.5 (Dolomanov et al., 2009)'
_computing_structure_refinement 'SHELXL 2018/3 (Sheldrick, 2015)'
_diffrn_ambient_environment air
_diffrn_ambient_temperature 275(1)
_diffrn_detector 'Hybrid Pixel Array Detector'
_diffrn_detector_area_resol_mean 10.0000
_diffrn_detector_type HyPix
_diffrn_measured_fraction_theta_full 1.000
_diffrn_measured_fraction_theta_max 0.907
_diffrn_measurement_details
;
List of Runs (angles in degrees, time in seconds):

  # Type    Start    End  Width  t~exp~   \w     \q     \k     \f   Frames
#--------------------------------------------------------------------------
  1  \w    -51.00  -5.00   0.50    2.00    --   12.93 -28.00-147.00   92
  2  \w    -48.00 -14.00   0.50    2.00    --   12.93 -19.00-120.00   68
  3  \w    -26.00   2.00   0.50    2.00    --   12.93 -19.00 -30.00   56
  4  \w    -15.00  30.00   0.50    2.00    --   12.93  94.00 167.00   90
  5  \w    -67.00 -28.00   0.50    2.00    --  -13.71 135.00  54.00   78
  6  \w    -79.00 -46.00   0.50    2.00    --  -13.71-178.00  90.00   66
  7  \w    -79.00 -42.00   0.50    2.00    --  -13.71-178.00-150.00   74
;
_diffrn_measurement_device 'four-circle diffractometer'
_diffrn_measurement_device_type 'XtaLAB Synergy, Single source at offset/far, HyPix'
_diffrn_measurement_method '\w scans'
_diffrn_orient_matrix_type 'CrysAlisPro convention (1999,Acta A55,543-557)'
_diffrn_orient_matrix_UB_11 0.0753777000
_diffrn_orient_matrix_UB_12 0.0280545000
_diffrn_orient_matrix_UB_13 0.0073778000
_diffrn_orient_matrix_UB_21 0.0305035000
_diffrn_orient_matrix_UB_22 -0.0701870000
_diffrn_orient_matrix_UB_23 -0.0169782000
_diffrn_orient_matrix_UB_31 0.0008204000
_diffrn_orient_matrix_UB_32 0.0300341000
_diffrn_orient_matrix_UB_33 -0.0465656000
_diffrn_radiation_monochromator mirror
_diffrn_radiation_probe x-ray
_diffrn_radiation_type 'Mo K\a'
_diffrn_radiation_wavelength 0.71073
_diffrn_reflns_av_R_equivalents 0.0222
_diffrn_reflns_av_unetI/netI 0.0133
_diffrn_reflns_Laue_measured_fraction_full 1.000
_diffrn_reflns_Laue_measured_fraction_max 0.907
_diffrn_reflns_limit_h_max 12
_diffrn_reflns_limit_h_min -13
_diffrn_reflns_limit_k_max 12
_diffrn_reflns_limit_k_min -9
_diffrn_reflns_limit_l_max 20
_diffrn_reflns_limit_l_min -20
_diffrn_reflns_number 4928
_diffrn_reflns_point_group_measured_fraction_full 1.000
_diffrn_reflns_point_group_measured_fraction_max 0.907
_diffrn_reflns_theta_full 25.242
_diffrn_reflns_theta_max 33.766
_diffrn_reflns_theta_min 2.878
_diffrn_source 'micro-focus sealed X-ray tube'
_diffrn_source_type 'PhotonJet (Mo) X-ray Source'
_exptl_absorpt_coefficient_mu 23.723
_exptl_absorpt_correction_T_max 0.334
_exptl_absorpt_correction_T_min 0.113
_exptl_absorpt_correction_type gaussian
_exptl_absorpt_process_details
;
CrysAlisPro 1.171.43.70a (Rigaku Oxford Diffraction, 2023)
Numerical absorption correction based on gaussian integration over
a multifaceted crystal model
Empirical absorption correction using spherical harmonics,
implemented in SCALE3 ABSPACK scaling algorithm.
;
_exptl_crystal_colour colourless
_exptl_crystal_colour_modifier yellowish
_exptl_crystal_colour_primary colourless
_exptl_crystal_density_diffrn 4.028
_exptl_crystal_description block
_exptl_crystal_F_000 1136
_exptl_crystal_recrystallization_method 'From the Melt'
_exptl_crystal_size_max 0.189
_exptl_crystal_size_mid 0.138
_exptl_crystal_size_min 0.073
_refine_diff_density_max 0.625
_refine_diff_density_min -0.596
_refine_diff_density_rms 0.118
_refine_ls_extinction_coef 0.00081(5)
_refine_ls_extinction_expression Fc^*^=kFc[1+0.001xFc^2^\l^3^/sin(2\q)]^-1/4^
_refine_ls_extinction_method 'SHELXL-2018/3 (Sheldrick 2018)'
_refine_ls_goodness_of_fit_ref 1.112
_refine_ls_hydrogen_treatment undef
_refine_ls_matrix_type full
_refine_ls_number_parameters 18
_refine_ls_number_reflns 553
_refine_ls_number_restraints 0
_refine_ls_restrained_S_all 1.112
_refine_ls_R_factor_all 0.0184
_refine_ls_R_factor_gt 0.0156
_refine_ls_shift/su_max 0.001
_refine_ls_shift/su_mean 0.000
_refine_ls_structure_factor_coef Fsqd
_refine_ls_weighting_details 'w=1/[\s^2^(Fo^2^)+(0.0094P)^2^+3.4287P] where P=(Fo^2^+2Fc^2^)/3'
_refine_ls_weighting_scheme calc
_refine_ls_wR_factor_gt 0.0310
_refine_ls_wR_factor_ref 0.0315
_reflns_Friedel_coverage 0.000
_reflns_number_gt 505
_reflns_number_total 553
_reflns_threshold_expression 'I > 2\s(I)'
_cod_data_source_file d5dt01676b2.cif
_cod_data_source_block full
_cod_depositor_comments 'Adding full bibliography for 7719288--7719294.cif.'
_cod_original_cell_volume 1076.69(7)
_cod_database_code 7719288
_shelx_shelxl_version_number 2018/3
_chemical_oxdiff_formula 'Ba Rb2 Ta S4 Cl'
_shelx_space_group_comment
;
The symmetry employed for this shelxl refinement is uniquely defined
by the following loop, which should always be used as a source of
symmetry information in preference to the above space-group names.
They are only intended as comments.
;
_olex2_refinement_description
;
1. Shared sites
{Ba1, Rb1}
{Ba2, Rb2}
2. Uiso/Uaniso restraints and constraints
Uanis(Ba1) = Uanis(Rb1)
Uanis(Ba2) = Uanis(Rb2)
3. Others
 Fixed Sof: Ba1(0.05) Rb1(0.075) Ba2(0.075) Rb2(0.175)
;
_olex2_submission_special_instructions 'No special instructions were received'
_oxdiff_exptl_absorpt_empirical_details
;
Empirical correction (ABSPACK) includes:
- Absorption correction using spherical harmonics
- Frame scaling
;
_oxdiff_exptl_absorpt_empirical_full_max 1.349
_oxdiff_exptl_absorpt_empirical_full_min 0.783

loop_
_space_group_symop_operation_xyz
'x, y, z'
'-x, -y, z'
'-y, x, z'
'y, -x, z'
'-x, y, -z+1/2'
'x, -y, -z+1/2'
'y, x, -z+1/2'
'-y, -x, -z+1/2'
'x+1/2, y+1/2, z+1/2'
'-x+1/2, -y+1/2, z+1/2'
'-y+1/2, x+1/2, z+1/2'
'y+1/2, -x+1/2, z+1/2'
'-x+1/2, y+1/2, -z+1'
'x+1/2, -y+1/2, -z+1'
'y+1/2, x+1/2, -z+1'
'-y+1/2, -x+1/2, -z+1'
'-x, -y, -z'
'x, y, -z'
'y, -x, -z'
'-y, x, -z'
'x, -y, z-1/2'
'-x, y, z-1/2'
'-y, -x, z-1/2'
'y, x, z-1/2'
'-x+1/2, -y+1/2, -z+1/2'
'x+1/2, y+1/2, -z+1/2'
'y+1/2, -x+1/2, -z+1/2'
'-y+1/2, x+1/2, -z+1/2'
'x+1/2, -y+1/2, z'
'-x+1/2, y+1/2, z'
'-y+1/2, -x+1/2, z'
'y+1/2, x+1/2, z'

loop_
_atom_site_label
_atom_site_type_symbol
_atom_site_fract_x
_atom_site_fract_y
_atom_site_fract_z
_atom_site_U_iso_or_equiv
_atom_site_adp_type
_atom_site_occupancy
_atom_site_site_symmetry_order
_atom_site_calc_flag
_atom_site_refinement_flags_posn
_atom_site_refinement_flags_adp
_atom_site_refinement_flags_occupancy
_atom_site_disorder_assembly
_atom_site_disorder_group
Ta1 Ta 0.000000 0.500000 0.250000 0.02288(8) Uani 1 8 d S T P . .
S1 S 0.14665(8) 0.64665(8) 0.15465(7) 0.0442(3) Uani 1 2 d S T P . .
Ba1 Ba 0.000000 0.000000 0.250000 0.03289(13) Uani 0.4 8 d S T P . .
Rb1 Rb 0.000000 0.000000 0.250000 0.03289(13) Uani 0.6 8 d S T P . .
Cl1 Cl 0.000000 0.000000 0.000000 0.0423(5) Uani 1 8 d S T P . .
Ba2 Ba 0.66072(3) 0.16072(3) 0.000000 0.02332(10) Uani 0.3 4 d S T P . .
Rb2 Rb 0.66072(3) 0.16072(3) 0.000000 0.02332(10) Uani 0.7 4 d S T P . .

loop_
_atom_site_aniso_label
_atom_site_aniso_U_11
_atom_site_aniso_U_22
_atom_site_aniso_U_33
_atom_site_aniso_U_23
_atom_site_aniso_U_13
_atom_site_aniso_U_12
Ta1 0.02760(10) 0.02760(10) 0.01344(12) 0.000 0.000 0.000
S1 0.0514(4) 0.0514(4) 0.0297(5) 0.0019(2) 0.0019(2) -0.0274(5)
Ba1 0.03043(18) 0.03043(18) 0.0378(3) 0.000 0.000 0.000
Rb1 0.03043(18) 0.03043(18) 0.0378(3) 0.000 0.000 0.000
Cl1 0.0293(5) 0.0293(5) 0.0684(13) 0.000 0.000 0.000
Ba2 0.02257(12) 0.02257(12) 0.02481(17) 0.000 0.000 -0.00269(13)
Rb2 0.02257(12) 0.02257(12) 0.02481(17) 0.000 0.000 -0.00269(13)

loop_
_atom_type_symbol
_atom_type_description
_atom_type_scat_dispersion_real
_atom_type_scat_dispersion_imag
_atom_type_scat_source
Ba Ba -0.3244 2.2819 'International Tables Vol C Tables 4.2.6.8 and 6.1.1.4'
Cl Cl 0.1484 0.1585 'International Tables Vol C Tables 4.2.6.8 and 6.1.1.4'
Rb Rb -0.9393 2.9676 'International Tables Vol C Tables 4.2.6.8 and 6.1.1.4'
S S 0.1246 0.1234 'International Tables Vol C Tables 4.2.6.8 and 6.1.1.4'
Ta Ta -0.7052 6.5227 'International Tables Vol C Tables 4.2.6.8 and 6.1.1.4'

loop_
_exptl_crystal_face_index_h
_exptl_crystal_face_index_k
_exptl_crystal_face_index_l
_exptl_crystal_face_perp_dist
1 -1 -2 0.0835
-1 1 2 0.0632
1 -2 -1 0.0897
0 -1 2 0.0593
0 -2 -1 0.0741
0 -1 -2 0.0716
0 0 -1 0.0664
0 1 -2 0.0640
0 1 0 0.0523
0 1 2 0.0493
-1 -1 -1 0.0485
2 2 1 0.0259
-2 -1 -2 0.0506
-2 -2 1 0.0508
2 1 -1 0.0434
-2 -1 1 0.0538
-2 0 -1 0.0673
-1 -2 1 0.0572
-1 -1 0 0.0442

loop_
_geom_angle_atom_site_label_1
_geom_angle_atom_site_label_2
_geom_angle_atom_site_label_3
_geom_angle
_geom_angle_site_symmetry_1
_geom_angle_site_symmetry_3
_geom_angle_publ_flag
S1 Ta1 S1 106.54(5) . 2_565 ?
S1 Ta1 S1 106.54(5) 28 27_455 ?
S1 Ta1 S1 110.96(3) . 27_455 ?
S1 Ta1 S1 110.96(3) . 28 ?
S1 Ta1 S1 110.96(3) 2_565 28 ?
S1 Ta1 S1 110.96(3) 2_565 27_455 ?
S1 Ta1 Rb1 55.478(13) 2_565 25_455 ?
S1 Ta1 Rb1 124.522(14) 27_455 25_455 ?
S1 Ta1 Rb1 55.478(14) 28 25_455 ?
S1 Ta1 Rb1 124.523(14) . 25_455 ?
S1 Ta1 Ba2 58.55(2) 27_455 25 ?
S1 Ta1 Ba2 97.47(3) 2_565 25 ?
S1 Ta1 Ba2 97.47(3) 28 3 ?
S1 Ta1 Ba2 155.99(3) 2_565 9_455 ?
S1 Ta1 Ba2 58.55(2) 27_455 9_455 ?
S1 Ta1 Ba2 58.55(2) 28 9_455 ?
S1 Ta1 Ba2 155.99(3) . 25 ?
S1 Ta1 Ba2 97.47(3) 27_455 19_565 ?
S1 Ta1 Ba2 58.55(2) 28 25 ?
S1 Ta1 Ba2 58.55(2) . 3 ?
S1 Ta1 Ba2 58.55(2) 2_565 3 ?
S1 Ta1 Ba2 58.55(2) . 19_565 ?
S1 Ta1 Ba2 97.47(3) . 9_455 ?
S1 Ta1 Ba2 58.55(2) 2_565 19_565 ?
S1 Ta1 Ba2 155.99(3) 28 19_565 ?
S1 Ta1 Ba2 155.99(3) 27_455 3 ?
Ba2 Ta1 Rb1 110.218(3) 19_565 25_455 ?
Ba2 Ta1 Rb1 110.218(3) 9_455 25_455 ?
Ba2 Ta1 Rb1 69.782(3) 25 25_455 ?
Ba2 Ta1 Rb1 69.782(3) 3 25_455 ?
Ba2 Ta1 Ba2 139.564(6) 3 25 ?
Ba2 Ta1 Ba2 139.564(6) 19_565 25 ?
Ba2 Ta1 Ba2 139.564(6) 9_455 19_565 ?
Ba2 Ta1 Ba2 139.564(6) 9_455 3 ?
Ba2 Ta1 Ba2 58.515(10) 9_455 25 ?
Ba2 Ta1 Ba2 58.515(10) 19_565 3 ?
Ta1 S1 Ba1 93.42(2) . 25 ?
Ta1 S1 Ba1 93.42(2) . 1_565 ?
Ta1 S1 Ba2 87.67(3) . 3 ?
Ta1 S1 Ba2 87.67(3) . 19_565 ?
Ta1 S1 Ba2 174.07(4) . 17_665 ?
Ba1 S1 Ba1 117.90(3) 25 1_565 ?
Ba2 S1 Ba1 89.633(18) 17_665 25 ?
Ba2 S1 Ba1 155.84(2) 19_565 1_565 ?
Ba2 S1 Ba1 89.633(18) 17_665 1_565 ?
Ba2 S1 Ba1 86.078(7) 19_565 25 ?
Ba2 S1 Ba1 155.84(2) 3 25 ?
Ba2 S1 Ba1 86.078(7) 3 1_565 ?
Ba2 S1 Ba2 87.47(2) 17_665 19_565 ?
Ba2 S1 Ba2 87.47(2) 17_665 3 ?
Ba2 S1 Ba2 69.84(2) 19_565 3 ?
S1 Ba1 S1 81.917(10) 1_545 3_655 ?
S1 Ba1 S1 62.21(3) 27_455 2_565 ?
S1 Ba1 S1 138.37(3) 28_545 2_565 ?
S1 Ba1 S1 81.917(10) 27_455 26_445 ?
S1 Ba1 S1 135.95(3) 1_545 2_565 ?
S1 Ba1 S1 62.21(3) 25 3_655 ?
S1 Ba1 S1 81.917(10) 25 28_545 ?
S1 Ba1 S1 62.10(3) 4_455 28_545 ?
S1 Ba1 S1 138.52(3) 1_545 26_445 ?
S1 Ba1 S1 135.95(3) 27_455 28_545 ?
S1 Ba1 S1 81.917(10) 28_545 26_445 ?
S1 Ba1 S1 62.21(3) 1_545 28_545 ?
S1 Ba1 S1 138.52(3) 4_455 27_455 ?
S1 Ba1 S1 62.21(3) 4_455 26_445 ?
S1 Ba1 S1 138.37(3) 4_455 25 ?
S1 Ba1 S1 135.95(3) 25 26_445 ?
S1 Ba1 S1 81.917(10) 27_455 25 ?
S1 Ba1 S1 138.37(3) 3_655 26_445 ?
S1 Ba1 S1 81.917(10) 4_455 1_545 ?
S1 Ba1 S1 81.917(10) 4_455 2_565 ?
S1 Ba1 S1 138.37(3) 27_455 1_545 ?
S1 Ba1 S1 138.52(3) 25 2_565 ?
S1 Ba1 S1 62.10(3) 25 1_545 ?
S1 Ba1 S1 81.917(10) 3_655 2_565 ?
S1 Ba1 S1 135.95(3) 4_455 3_655 ?
S1 Ba1 S1 62.10(3) 26_445 2_565 ?
S1 Ba1 S1 62.10(3) 27_455 3_655 ?
S1 Ba1 S1 138.52(3) 3_655 28_545 ?
S1 Ba1 Ba2 154.699(15) 27_455 3_545 ?
S1 Ba1 Ba2 42.074(16) 27_455 11_545 ?
S1 Ba1 Ba2 101.059(14) 28_545 11_545 ?
S1 Ba1 Ba2 107.823(15) 25 3_545 ?
S1 Ba1 Ba2 107.823(15) 1_545 11_545 ?
S1 Ba1 Ba2 45.778(15) 1_545 3_545 ?
S1 Ba1 Ba2 104.146(16) 2_565 11_545 ?
S1 Ba1 Ba2 101.059(14) 3_655 3_545 ?
S1 Ba1 Ba2 45.778(15) 25 11_545 ?
S1 Ba1 Ba2 69.291(15) 28_545 3_545 ?
S1 Ba1 Ba2 69.291(15) 3_655 11_545 ?
S1 Ba1 Ba2 104.146(16) 26_445 3_545 ?
S1 Ba1 Ba2 98.452(16) 26_445 11_545 ?
S1 Ba1 Ba2 98.452(16) 2_565 3_545 ?
S1 Ba1 Ba2 154.699(15) 4_455 11_545 ?
S1 Ba1 Ba2 42.074(16) 4_455 3_545 ?
Cl1 Ba1 S1 67.977(15) 5 26_445 ?
Cl1 Ba1 S1 112.023(15) 5 2_565 ?
Cl1 Ba1 S1 112.023(15) 5 1_545 ?
Cl1 Ba1 S1 112.023(15) . 26_445 ?
Cl1 Ba1 S1 67.977(15) 5 28_545 ?
Cl1 Ba1 S1 112.023(15) 5 3_655 ?
Cl1 Ba1 S1 67.977(15) 5 27_455 ?
Cl1 Ba1 S1 67.977(15) . 3_655 ?
Cl1 Ba1 S1 112.023(15) . 27_455 ?
Cl1 Ba1 S1 67.977(15) 5 25 ?
Cl1 Ba1 S1 112.023(15) . 28_545 ?
Cl1 Ba1 S1 112.023(15) . 25 ?
Cl1 Ba1 S1 67.977(15) . 1_545 ?
Cl1 Ba1 S1 112.023(15) 5 4_455 ?
Cl1 Ba1 S1 67.977(15) . 4_455 ?
Cl1 Ba1 S1 67.977(15) . 2_565 ?
Cl1 Ba1 Cl1 180.0 5 . ?
Cl1 Ba1 Ba2 42.778(2) . 3_545 ?
Cl1 Ba1 Ba2 137.222(2) . 11_545 ?
Cl1 Ba1 Ba2 137.222(2) 5 3_545 ?
Cl1 Ba1 Ba2 42.778(2) 5 11_545 ?
Ba2 Ba1 Ba2 153.593(9) 3_545 11_545 ?
Ba1 Cl1 Ba1 180.0 . 17 ?
Ba2 Cl1 Ba1 90.0 19_565 . ?
Ba2 Cl1 Ba1 90.0 3_545 17 ?
Ba2 Cl1 Ba1 90.0 1_455 17 ?
Ba2 Cl1 Ba1 90.0 17_655 17 ?
Ba2 Cl1 Ba1 90.0 17_655 . ?
Ba2 Cl1 Ba1 90.0 1_455 . ?
Ba2 Cl1 Ba1 90.0 3_545 . ?
Ba2 Cl1 Ba1 90.0 19_565 17 ?
Ba2 Cl1 Ba2 90.0 3_545 17_655 ?
Ba2 Cl1 Ba2 180.0 19_565 3_545 ?
Ba2 Cl1 Ba2 180.0 17_655 1_455 ?
Ba2 Cl1 Ba2 90.0 19_565 1_455 ?
Ba2 Cl1 Ba2 90.0 3_545 1_455 ?
Ba2 Cl1 Ba2 90.0 19_565 17_655 ?
Ta1 Ba2 Ta1 121.485(10) 9_544 25 ?
Ta1 Ba2 Ba2 77.923(5) 9_544 3_645 ?
Ta1 Ba2 Ba2 77.923(5) 25 3_645 ?
S1 Ba2 Ta1 33.776(16) 19 9_544 ?
S1 Ba2 Ta1 33.776(16) 4 25 ?
S1 Ba2 Ta1 105.765(15) 4 9_544 ?
S1 Ba2 Ta1 105.765(15) 20_655 25 ?
S1 Ba2 Ta1 105.765(15) 3_655 9_544 ?
S1 Ba2 Ta1 161.91(2) 2_665 9_544 ?
S1 Ba2 Ta1 76.603(19) 2_665 25 ?
S1 Ba2 Ta1 161.91(2) 17_665 25 ?
S1 Ba2 Ta1 33.776(16) 3_655 25 ?
S1 Ba2 Ta1 105.765(15) 19 25 ?
S1 Ba2 Ta1 33.776(16) 20_655 9_544 ?
S1 Ba2 Ta1 76.603(19) 17_665 9_544 ?
S1 Ba2 S1 89.58(3) 17_665 19 ?
S1 Ba2 S1 110.16(2) 20_655 4 ?
S1 Ba2 S1 85.31(4) 2_665 17_665 ?
S1 Ba2 S1 148.133(14) 2_665 20_655 ?
S1 Ba2 S1 62.97(3) 3_655 4 ?
S1 Ba2 S1 89.58(3) 2_665 3_655 ?
S1 Ba2 S1 148.133(14) 2_665 19 ?
S1 Ba2 S1 148.133(14) 17_665 3_655 ?
S1 Ba2 S1 78.41(3) 19 4 ?
S1 Ba2 S1 78.41(3) 20_655 3_655 ?
S1 Ba2 S1 110.16(2) 19 3_655 ?
S1 Ba2 S1 89.58(3) 17_665 20_655 ?
S1 Ba2 S1 89.58(3) 2_665 4 ?
S1 Ba2 S1 148.133(14) 17_665 4 ?
S1 Ba2 S1 62.97(3) 20_655 19 ?
S1 Ba2 Cl1 75.680(7) 2_665 13_554 ?
S1 Ba2 Cl1 75.680(7) 2_665 1_655 ?
S1 Ba2 Cl1 75.680(7) 17_665 13_554 ?
S1 Ba2 Cl1 75.680(7) 17_665 1_655 ?
S1 Ba2 Ba2 55.081(11) 20_655 17_655 ?
S1 Ba2 Ba2 103.118(16) 20_655 3_645 ?
S1 Ba2 Ba2 108.352(7) 2_665 3_645 ?
S1 Ba2 Ba2 55.081(11) 19 17_655 ?
S1 Ba2 Ba2 103.118(16) 3_655 3_645 ?
S1 Ba2 Ba2 55.081(11) 3_655 17_655 ?
S1 Ba2 Ba2 108.352(7) 17_665 3_645 ?
S1 Ba2 Ba2 137.345(19) 2_665 17_655 ?
S1 Ba2 Ba2 44.186(16) 19 3_645 ?
S1 Ba2 Ba2 44.186(16) 4 3_645 ?
S1 Ba2 Ba2 55.081(11) 4 17_655 ?
S1 Ba2 Ba2 137.345(19) 17_665 17_655 ?
Cl1 Ba2 Ta1 99.461(2) 13_554 9_544 ?
Cl1 Ba2 Ta1 99.461(2) 1_655 9_544 ?
Cl1 Ba2 Ta1 99.461(2) 1_655 25 ?
Cl1 Ba2 Ta1 99.461(2) 13_554 25 ?
Cl1 Ba2 S1 72.581(14) 1_655 4 ?
Cl1 Ba2 S1 133.188(17) 1_655 3_655 ?
Cl1 Ba2 S1 72.581(14) 13_554 3_655 ?
Cl1 Ba2 S1 133.188(17) 13_554 19 ?
Cl1 Ba2 S1 133.188(17) 13_554 4 ?
Cl1 Ba2 S1 72.581(14) 1_655 19 ?
Cl1 Ba2 S1 72.581(14) 13_554 20_655 ?
Cl1 Ba2 S1 133.188(17) 1_655 20_655 ?
Cl1 Ba2 Cl1 140.695(12) 13_554 1_655 ?
Cl1 Ba2 Ba2 109.653(6) 13_554 17_655 ?
Cl1 Ba2 Ba2 45.0 1_655 3_645 ?
Cl1 Ba2 Ba2 109.653(6) 1_655 17_655 ?
Cl1 Ba2 Ba2 174.305(12) 13_554 3_645 ?
Ba2 Ba2 Ta1 60.742(5) 17_655 25 ?
Ba2 Ba2 Ta1 60.742(5) 17_655 9_544 ?
Ba2 Ba2 Ba2 64.653(6) 17_655 3_645 ?

loop_
_geom_bond_atom_site_label_1
_geom_bond_atom_site_label_2
_geom_bond_distance
_geom_bond_site_symmetry_2
_geom_bond_publ_flag
Ta1 S1 2.2568(10) . ?
Ta1 S1 2.2568(10) 28 ?
Ta1 S1 2.2568(10) 2_565 ?
Ta1 S1 2.2568(10) 27_455 ?
Ta1 Rb1 4.36080(10) 25_455 ?
Ta1 Ba2 4.0561(2) 25 ?
Ta1 Ba2 4.0561(2) 9_455 ?
Ta1 Ba2 4.0561(2) 19_565 ?
Ta1 Ba2 4.0561(2) 3 ?
S1 Ba1 3.5993(5) 25 ?
S1 Ba1 3.5993(5) 1_565 ?
S1 Ba2 3.2306(10) 17_665 ?
S1 Ba2 3.4631(9) 19_565 ?
S1 Ba2 3.4631(9) 3 ?
Ba1 Cl1 3.53865(15) 5 ?
Ba1 Cl1 3.53865(15) . ?
Ba1 Ba2 4.82110(14) 3_545 ?
Ba1 Ba2 4.82109(15) 11_545 ?
Cl1 Ba2 3.27428(15) 3_545 ?
Cl1 Ba2 3.27428(15) 1_455 ?
Cl1 Ba2 3.27428(15) 17_655 ?
Cl1 Ba2 3.27428(15) 19_565 ?
Ba2 Ba2 3.9647(8) 17_655 ?
Ba2 Ba2 4.6305(2) 3_645 ?

loop_
_exptl_oxdiff_crystal_face_indexfrac_h
_exptl_oxdiff_crystal_face_indexfrac_k
_exptl_oxdiff_crystal_face_indexfrac_l
_exptl_oxdiff_crystal_face_x
_exptl_oxdiff_crystal_face_y
_exptl_oxdiff_crystal_face_z
1.0011 -1.0011 -1.9962 0.0326 0.1347 0.0637
-1.0011 1.0011 1.9962 -0.0326 -0.1347 -0.0637
1.0009 -2.0004 -0.9954 0.0120 0.1878 -0.0129
-0.0006 -0.9984 2.0000 -0.0133 0.0361 -0.1231
0.0011 -2.0012 -0.9960 -0.0634 0.1574 -0.0137
0.0012 -1.0019 -1.9968 -0.0427 0.1043 0.0629
0.0005 -0.0009 -0.9992 -0.0074 0.0170 0.0465
0.0006 0.9984 -2.0000 0.0133 -0.0361 0.1231
-0.0003 1.0002 -0.0016 0.0280 -0.0702 0.0301
-0.0012 1.0019 1.9968 0.0427 -0.1043 -0.0629
-0.9991 -1.0017 -0.9981 -0.1108 0.0568 0.0156
1.9986 2.0026 0.9971 0.2142 -0.0965 0.0154
-1.9984 -1.0033 -1.9979 -0.1935 0.0434 0.0613
-1.9995 -2.0009 1.0013 -0.1995 0.0624 -0.1084
1.9998 1.0007 -0.9997 0.1714 0.0077 0.0782
-1.9998 -1.0007 0.9997 -0.1714 -0.0077 -0.0782
-1.9992 -0.0023 -1.0003 -0.1581 -0.0438 0.0449
-0.9996 -2.0002 1.0019 -0.1241 0.0929 -0.1075
-0.9995 -1.0009 0.0011 -0.1034 0.0397 -0.0309
